data_1506234
loop_
_publ_author_name
'Jervis, Peter J.'
'Kariuki, Benson M.'
'Cox, Liam R.'

_publ_section_title
;
 Stereoselective synthesis of 2,4,5-trisubstituted tetrahydropyrans using
 an intramolecular allylation strategy.
;
_journal_issue 20
_journal_name_full 'Organic letters'
_journal_page_first 4649
_journal_page_last 4652
_journal_paper_doi 10.1021/ol061957v
_journal_volume 8
_journal_year 2006
_chemical_formula_moiety 'C13 H16 O2'
_chemical_formula_sum 'C13 H16 O2'
_chemical_formula_weight 204.26
_chemical_name_systematic
;
 ?
;
_space_group_IT_number 29
_symmetry_cell_setting orthorhombic
_symmetry_space_group_name_Hall 'P 2c -2ac'
_symmetry_space_group_name_H-M 'P c a 21'
_atom_sites_solution_hydrogens geom
_atom_sites_solution_primary direct
_atom_sites_solution_secondary difmap
_audit_creation_method SHELXL-97
_cell_angle_alpha 90.00
_cell_angle_beta 90.00
_cell_angle_gamma 90.00
_cell_formula_units_Z 4
_cell_length_a 11.2356(3)
_cell_length_b 5.4389(2)
_cell_length_c 19.1892(5)
_cell_measurement_reflns_used 1919
_cell_measurement_temperature 296(2)
_cell_measurement_theta_max 70.87
_cell_measurement_theta_min 4.61
_cell_volume 1172.64(6)
_computing_cell_refinement SAINTPLUS
_computing_data_collection SMART
_computing_data_reduction SAINTPLUS
_computing_structure_refinement SHELXTL
_computing_structure_solution SHELXTL
_diffrn_ambient_temperature 296(2)
_diffrn_measured_fraction_theta_full 0.982
_diffrn_measured_fraction_theta_max 0.982
_diffrn_measurement_device_type 'Bruker Smart 6000 CCD'
_diffrn_measurement_method 'CCD slices'
_diffrn_radiation_monochromator graphite
_diffrn_radiation_source 'fine-focus sealed tube'
_diffrn_radiation_type CuK\a
_diffrn_radiation_wavelength 1.54178
_diffrn_reflns_av_R_equivalents 0.0377
_diffrn_reflns_av_sigmaI/netI 0.0339
_diffrn_reflns_limit_h_max 13
_diffrn_reflns_limit_h_min -13
_diffrn_reflns_limit_k_max 5
_diffrn_reflns_limit_k_min -6
_diffrn_reflns_limit_l_max 20
_diffrn_reflns_limit_l_min -22
_diffrn_reflns_number 6916
_diffrn_reflns_theta_full 70.87
_diffrn_reflns_theta_max 70.87
_diffrn_reflns_theta_min 4.61
_exptl_absorpt_coefficient_mu 0.610
_exptl_absorpt_correction_T_max 0.8675
_exptl_absorpt_correction_T_min 0.8576
_exptl_absorpt_correction_type empirical
_exptl_absorpt_process_details Sadabs
_exptl_crystal_colour Colourless
_exptl_crystal_density_diffrn 1.157
_exptl_crystal_density_method 'not measured'
_exptl_crystal_description Block
_exptl_crystal_F_000 440
_exptl_crystal_size_max 0.26
_exptl_crystal_size_mid 0.24
_exptl_crystal_size_min 0.24
_refine_diff_density_max 0.109
_refine_diff_density_min -0.107
_refine_diff_density_rms 0.021
_refine_ls_abs_structure_details 'Flack H D (1983), Acta Cryst. A39, 876-881'
_refine_ls_abs_structure_Flack -0.2(2)
_refine_ls_extinction_coef 0.0045(7)
_refine_ls_extinction_expression Fc^*^=kFc[1+0.001xFc^2^\l^3^/sin(2\q)]^-1/4^
_refine_ls_extinction_method SHELXL
_refine_ls_goodness_of_fit_ref 1.059
_refine_ls_hydrogen_treatment constr
_refine_ls_matrix_type full
_refine_ls_number_parameters 138
_refine_ls_number_reflns 2098
_refine_ls_number_restraints 1
_refine_ls_restrained_S_all 1.058
_refine_ls_R_factor_all 0.0339
_refine_ls_R_factor_gt 0.0312
_refine_ls_shift/su_max 0.001
_refine_ls_shift/su_mean 0.000
_refine_ls_structure_factor_coef Fsqd
_refine_ls_weighting_details 'calc w=1/[\s^2^(Fo^2^)+(0.0553P)^2^+0.0317P] where P=(Fo^2^+2Fc^2^)/3'
_refine_ls_weighting_scheme calc
_refine_ls_wR_factor_gt 0.0898
_refine_ls_wR_factor_ref 0.0927
_reflns_number_gt 1919
_reflns_number_total 2098
_reflns_threshold_expression >2sigma(I)
_cod_data_source_file ol061957vsi20060808_024754.cif
_cod_data_source_block pjj289
_cod_depositor_comments
;
The following automatic conversions were performed:

'_symmetry_cell_setting' value 'Orthorhombic' changed to
'orthorhombic' according to
/home/saulius/struct/CIF-dictionaries/cif_core.dic dictionary named
'cif_core.dic' version 2.4.1 from
2010-06-29.

'_exptl_absorpt_correction_type' value 'Empirical'
changed to 'empirical' according to
/home/saulius/struct/CIF-dictionaries/cif_core.dic dictionary named
'cif_core.dic' version 2.4.1 from 2010-06-29.

Automatic conversion script
Id: cif_fix_values 1715 2011-07-08 13:25:40Z adriana 
;
_cod_original_sg_symbol_H-M Pca21
_cod_database_code 1506234

loop_
_symmetry_equiv_pos_as_xyz
'x, y, z'
'-x, -y, z+1/2'
'x+1/2, -y, z'
'-x+1/2, y, z+1/2'

loop_
_atom_site_label
_atom_site_type_symbol
_atom_site_fract_x
_atom_site_fract_y
_atom_site_fract_z
_atom_site_U_iso_or_equiv
_atom_site_adp_type
_atom_site_occupancy
_atom_site_symmetry_multiplicity
_atom_site_calc_flag
_atom_site_refinement_flags
C1 C 0.54005(12) 0.6196(3) 0.56118(8) 0.0571(3) Uani 1 1 d .
C2 C 0.46267(15) 0.8133(3) 0.54974(10) 0.0677(4) Uani 1 1 d .
H2 H 0.4551 0.9356 0.5833 0.081 Uiso 1 1 calc R
C3 C 0.39662(17) 0.8278(4) 0.48930(10) 0.0771(5) Uani 1 1 d .
H3 H 0.3448 0.9591 0.4826 0.092 Uiso 1 1 calc R
C4 C 0.40687(18) 0.6502(4) 0.43926(12) 0.0846(5) Uani 1 1 d .
H4 H 0.3623 0.6598 0.3985 0.102 Uiso 1 1 calc R
C5 C 0.4832(2) 0.4586(4) 0.44969(11) 0.0935(6) Uani 1 1 d .
H5 H 0.4907 0.3376 0.4157 0.112 Uiso 1 1 calc R
C6 C 0.54888(18) 0.4428(3) 0.50959(11) 0.0793(5) Uani 1 1 d .
H6 H 0.6004 0.3107 0.5157 0.095 Uiso 1 1 calc R
C7 C 0.61297(11) 0.5985(3) 0.62644(8) 0.0574(4) Uani 1 1 d .
H7 H 0.6176 0.4247 0.6396 0.069 Uiso 1 1 calc R
C8 C 0.73955(13) 0.6976(3) 0.61830(9) 0.0623(4) Uani 1 1 d .
H8A H 0.7808 0.6054 0.5824 0.075 Uiso 1 1 calc R
H8B H 0.7366 0.8685 0.6040 0.075 Uiso 1 1 calc R
C9 C 0.80693(12) 0.6764(3) 0.68636(9) 0.0645(4) Uani 1 1 d .
H9 H 0.8860 0.7503 0.6811 0.077 Uiso 1 1 calc R
C10 C 0.73891(14) 0.8092(3) 0.74406(9) 0.0652(4) Uani 1 1 d .
H10 H 0.7344 0.9839 0.7318 0.078 Uiso 1 1 calc R
C11 C 0.61264(14) 0.7075(4) 0.74663(9) 0.0702(4) Uani 1 1 d .
H11A H 0.6154 0.5356 0.7599 0.084 Uiso 1 1 calc R
H11B H 0.5676 0.7953 0.7819 0.084 Uiso 1 1 calc R
C12 C 0.79756(15) 0.7883(4) 0.81398(11) 0.0772(5) Uani 1 1 d .
H12 H 0.8101 0.6309 0.8314 0.093 Uiso 1 1 calc R
C13 C 0.83207(19) 0.9703(5) 0.85189(13) 0.0988(7) Uani 1 1 d .
H13A H 0.8212 1.1307 0.8363 0.119 Uiso 1 1 calc R
H13B H 0.8679 0.9413 0.8948 0.119 Uiso 1 1 calc R
O1 O 0.55336(8) 0.7300(2) 0.68101(6) 0.0660(3) Uani 1 1 d .
O2 O 0.81902(9) 0.4256(2) 0.70585(7) 0.0742(4) Uani 1 1 d .
H2A H 0.8844 0.3748 0.6935 0.111 Uiso 1 1 calc R

loop_
_atom_site_aniso_label
_atom_site_aniso_U_11
_atom_site_aniso_U_22
_atom_site_aniso_U_33
_atom_site_aniso_U_23
_atom_site_aniso_U_13
_atom_site_aniso_U_12
C1 0.0506(6) 0.0611(8) 0.0595(8) -0.0001(6) 0.0094(6) -0.0047(6)
C2 0.0675(9) 0.0691(9) 0.0665(10) -0.0076(7) 0.0010(7) 0.0091(7)
C3 0.0750(10) 0.0856(12) 0.0706(11) 0.0024(9) -0.0045(9) 0.0126(8)
C4 0.0858(12) 0.0974(14) 0.0706(12) -0.0047(10) -0.0097(9) -0.0025(10)
C5 0.1123(15) 0.0934(14) 0.0748(13) -0.0280(10) -0.0083(12) 0.0099(12)
C6 0.0872(12) 0.0680(11) 0.0828(12) -0.0114(8) -0.0010(9) 0.0139(8)
C7 0.0479(7) 0.0607(8) 0.0636(9) 0.0029(7) 0.0100(6) -0.0007(6)
C8 0.0484(7) 0.0704(9) 0.0681(9) 0.0117(7) 0.0111(7) -0.0003(6)
C9 0.0402(6) 0.0719(10) 0.0814(10) 0.0184(8) 0.0062(7) -0.0061(6)
C10 0.0551(8) 0.0638(9) 0.0768(11) 0.0059(7) -0.0071(7) -0.0051(6)
C11 0.0506(8) 0.0987(13) 0.0613(9) -0.0030(8) 0.0044(7) -0.0015(7)
C12 0.0659(9) 0.0809(11) 0.0848(12) 0.0066(10) -0.0104(9) -0.0068(8)
C13 0.0874(12) 0.1124(17) 0.0965(16) -0.0162(13) -0.0177(12) 0.0039(12)
O1 0.0437(5) 0.0948(8) 0.0595(6) -0.0069(5) 0.0044(5) 0.0010(5)
O2 0.0539(5) 0.0726(7) 0.0960(9) 0.0206(6) 0.0115(6) 0.0090(5)

loop_
_atom_type_symbol
_atom_type_description
_atom_type_scat_dispersion_real
_atom_type_scat_dispersion_imag
_atom_type_scat_source
C C 0.0181 0.0091 'International Tables Vol C Tables 4.2.6.8 and 6.1.1.4'
H H 0.0000 0.0000 'International Tables Vol C Tables 4.2.6.8 and 6.1.1.4'
O O 0.0492 0.0322 'International Tables Vol C Tables 4.2.6.8 and 6.1.1.4'

loop_
_geom_angle_atom_site_label_1
_geom_angle_atom_site_label_2
_geom_angle_atom_site_label_3
_geom_angle
C2 C1 C6 117.43(16)
C2 C1 C7 122.26(14)
C6 C1 C7 120.31(14)
C3 C2 C1 121.02(16)
C3 C2 H2 119.5
C1 C2 H2 119.5
C4 C3 C2 120.32(17)
C4 C3 H3 119.8
C2 C3 H3 119.8
C5 C4 C3 119.31(19)
C5 C4 H4 120.3
C3 C4 H4 120.3
C4 C5 C6 120.68(18)
C4 C5 H5 119.7
C6 C5 H5 119.7
C5 C6 C1 121.23(17)
C5 C6 H6 119.4
C1 C6 H6 119.4
O1 C7 C1 108.43(11)
O1 C7 C8 109.46(12)
C1 C7 C8 113.30(12)
O1 C7 H7 108.5
C1 C7 H7 108.5
C8 C7 H7 108.5
C9 C8 C7 110.50(12)
C9 C8 H8A 109.6
C7 C8 H8A 109.6
C9 C8 H8B 109.6
C7 C8 H8B 109.6
H8A C8 H8B 108.1
O2 C9 C8 110.36(14)
O2 C9 C10 108.13(13)
C8 C9 C10 109.83(12)
O2 C9 H9 109.5
C8 C9 H9 109.5
C10 C9 H9 109.5
C12 C10 C11 110.66(15)
C12 C10 C9 113.14(14)
C11 C10 C9 108.53(13)
C12 C10 H10 108.1
C11 C10 H10 108.1
C9 C10 H10 108.1
O1 C11 C10 111.98(14)
O1 C11 H11A 109.2
C10 C11 H11A 109.2
O1 C11 H11B 109.2
C10 C11 H11B 109.2
H11A C11 H11B 107.9
C13 C12 C10 125.4(2)
C13 C12 H12 117.3
C10 C12 H12 117.3
C12 C13 H13A 120.0
C12 C13 H13B 120.0
H13A C13 H13B 120.0
C11 O1 C7 112.51(12)
C9 O2 H2A 109.5

loop_
_geom_bond_atom_site_label_1
_geom_bond_atom_site_label_2
_geom_bond_distance
C1 C2 1.383(2)
C1 C6 1.384(2)
C1 C7 1.501(2)
C2 C3 1.379(3)
C2 H2 0.9300
C3 C4 1.367(3)
C3 H3 0.9300
C4 C5 1.364(3)
C4 H4 0.9300
C5 C6 1.368(3)
C5 H5 0.9300
C6 H6 0.9300
C7 O1 1.4342(18)
C7 C8 1.5289(18)
C7 H7 0.9800
C8 C9 1.514(2)
C8 H8A 0.9700
C8 H8B 0.9700
C9 O2 1.421(2)
C9 C10 1.527(2)
C9 H9 0.9800
C10 C12 1.499(3)
C10 C11 1.524(2)
C10 H10 0.9800
C11 O1 1.430(2)
C11 H11A 0.9700
C11 H11B 0.9700
C12 C13 1.288(3)
C12 H12 0.9300
C13 H13A 0.9300
C13 H13B 0.9300
O2 H2A 0.8200
